data_4305109
loop_
_publ_author_name
'Adel Hamada'
'Pierre Braunstein'

_publ_contact_author_address
;
Institut Le Bel, rue Blaise Pascal, 67000 STRASBOURG, FRANCE
;
_publ_contact_author_email braunst@chimie.u-strasbg.fr
_publ_contact_author_fax 0390241322
_publ_contact_author_name
;
Pierre Braunstein
;
_publ_contact_author_phone 0390241308
_publ_section_title
;
Lithium-Palladium Complex Supported by Phosphonatophosphine and Chloride
Ligands
;
_journal_name_full 'Inorganic Chemistry'
_journal_page_first 3934
_journal_page_last 3936
_journal_paper_doi 10.1021/ic800355m
_journal_volume 47
_journal_year 2008
_chemical_formula_moiety 'C34 H44 Cl5 Li O6 P4 Pd2, C H Cl3'
_chemical_formula_sum 'C35 H45 Cl8 Li O6 P4 Pd2'
_chemical_formula_weight 1188.93
_chemical_name_systematic
;
 ?
;
_space_group_IT_number 15
_symmetry_cell_setting monoclinic
_symmetry_space_group_name_Hall '-C 2yc'
_symmetry_space_group_name_H-M 'C 1 2/c 1'
_atom_sites_solution_hydrogens geom
_atom_sites_solution_primary direct
_atom_sites_solution_secondary difmap
_audit_creation_date 10-05-07
_audit_creation_method SHELXL-97
_cell_angle_alpha 90.00
_cell_angle_beta 90.5570(10)
_cell_angle_gamma 90.00
_cell_formula_units_Z 8
_cell_length_a 34.6944(3)
_cell_length_b 13.0287(2)
_cell_length_c 23.0410(2)
_cell_measurement_reflns_used 43105
_cell_measurement_temperature 173(2)
_cell_measurement_theta_max 27.485
_cell_measurement_theta_min 0.998
_cell_volume 10414.6(2)
_computing_cell_refinement 'Denzo (Nonius B.V., 1998)'
_computing_data_collection 'Collect (Nonius B.V., 1998)'
_computing_data_reduction 'Denzo (Nonius B.V., 1998)'
_computing_molecular_graphics 'PLATON 98 (Spek, 1998)'
_computing_publication_material 'SHELXL-97 (Sheldrick, 1997)'
_computing_structure_refinement 'SHELXL-97 (Sheldrick, 1997)'
_computing_structure_solution 'SHELXS-97 (Sheldrick, 1997)'
_diffrn_ambient_temperature 173(2)
_diffrn_measured_fraction_theta_full 0.998
_diffrn_measured_fraction_theta_max 0.998
_diffrn_measurement_device_type KappaCCD
_diffrn_measurement_method 'phi and omega scans'
_diffrn_radiation_monochromator graphite
_diffrn_radiation_source 'fine-focus sealed tube'
_diffrn_radiation_type MoK\a
_diffrn_radiation_wavelength 0.71073
_diffrn_reflns_av_R_equivalents 0.0644
_diffrn_reflns_av_sigmaI/netI 0.0481
_diffrn_reflns_limit_h_max 44
_diffrn_reflns_limit_h_min -35
_diffrn_reflns_limit_k_max 16
_diffrn_reflns_limit_k_min -15
_diffrn_reflns_limit_l_max 28
_diffrn_reflns_limit_l_min -29
_diffrn_reflns_number 50728
_diffrn_reflns_theta_full 27.47
_diffrn_reflns_theta_max 27.47
_diffrn_reflns_theta_min 1.17
_exptl_absorpt_coefficient_mu 1.261
_exptl_absorpt_correction_T_max 0.83186
_exptl_absorpt_correction_T_min 0.64042
_exptl_absorpt_correction_type multi-scan
_exptl_absorpt_process_details 'MULscanABS in PLATON (Spek, 2003)'
_exptl_crystal_colour orange
_exptl_crystal_density_diffrn 1.517
_exptl_crystal_density_method 'not measured'
_exptl_crystal_description block
_exptl_crystal_F_000 4752
_exptl_crystal_size_max 0.50
_exptl_crystal_size_mid 0.30
_exptl_crystal_size_min 0.20
_refine_diff_density_max 1.233
_refine_diff_density_min -2.165
_refine_diff_density_rms 0.144
_refine_ls_extinction_method none
_refine_ls_goodness_of_fit_ref 1.081
_refine_ls_hydrogen_treatment constr
_refine_ls_matrix_type full
_refine_ls_number_parameters 511
_refine_ls_number_reflns 11896
_refine_ls_number_restraints 0
_refine_ls_restrained_S_all 1.081
_refine_ls_R_factor_all 0.0521
_refine_ls_R_factor_gt 0.0399
_refine_ls_shift/su_max 0.002
_refine_ls_shift/su_mean 0.000
_refine_ls_structure_factor_coef Fsqd
_refine_ls_weighting_details 'calc w=1/[\s^2^(Fo^2^)+(0.0657P)^2^+4.5730P] where P=(Fo^2^+2Fc^2^)/3'
_refine_ls_weighting_scheme calc
_refine_ls_wR_factor_gt 0.1101
_refine_ls_wR_factor_ref 0.1157
_reflns_number_gt 9517
_reflns_number_total 11896
_reflns_threshold_expression I>2sigma(I)
_cod_data_source_file ic800355m-file003_1.cif
_cod_data_source_block hamada2
_cod_depositor_comments
;
The following automatic conversions were performed:
'_symmetry_cell_setting' value 'Monoclinic' changed to 'monoclinic'
according to '/home/saulius/struct/CIF-dictionaries/cif_core.dic'
dictionary named 'cif_core.dic' version 2.4.1 from 2010-06-29.

Automatic conversion script
Id: cif_fix_enum 1527 2010-12-29 10:47:43Z saulius 
;
_cod_original_sg_symbol_H-M 'C 2/c'
_cod_database_code 4305109

loop_
_symmetry_equiv_pos_as_xyz
'x, y, z'
'-x, y, -z+1/2'
'x+1/2, y+1/2, z'
'-x+1/2, y+1/2, -z+1/2'
'-x, -y, -z'
'x, -y, z-1/2'
'-x+1/2, -y+1/2, -z'
'x+1/2, -y+1/2, z-1/2'

loop_
_atom_site_label
_atom_site_type_symbol
_atom_site_fract_x
_atom_site_fract_y
_atom_site_fract_z
_atom_site_U_iso_or_equiv
_atom_site_adp_type
_atom_site_occupancy
_atom_site_symmetry_multiplicity
_atom_site_calc_flag
_atom_site_refinement_flags
_atom_site_disorder_assembly
_atom_site_disorder_group
C1 C 0.75590(8) 0.5270(2) 0.43065(11) 0.0205(6) Uani 1 1 d . . .
C2 C 0.75304(9) 0.6340(2) 0.43208(13) 0.0246(6) Uani 1 1 d . . .
H2 H 0.7299 0.6670 0.4199 0.029 Uiso 1 1 calc R . .
C3 C 0.78434(9) 0.6919(3) 0.45151(14) 0.0297(7) Uani 1 1 d . . .
H3 H 0.7826 0.7647 0.4520 0.036 Uiso 1 1 calc R . .
C4 C 0.81791(9) 0.6447(3) 0.47011(14) 0.0308(7) Uani 1 1 d . . .
H4 H 0.8388 0.6849 0.4842 0.037 Uiso 1 1 calc R . .
C5 C 0.82105(9) 0.5387(3) 0.46820(14) 0.0312(7) Uani 1 1 d . . .
H5 H 0.8443 0.5061 0.4803 0.037 Uiso 1 1 calc R . .
C6 C 0.79004(8) 0.4803(3) 0.44840(12) 0.0247(6) Uani 1 1 d . . .
H6 H 0.7922 0.4076 0.4470 0.030 Uiso 1 1 calc R . .
C7 C 0.69626(8) 0.4999(2) 0.34278(12) 0.0224(6) Uani 1 1 d . . .
C8 C 0.72218(9) 0.5372(3) 0.30258(13) 0.0297(7) Uani 1 1 d . . .
H8 H 0.7486 0.5442 0.3132 0.036 Uiso 1 1 calc R . .
C9 C 0.71028(11) 0.5642(3) 0.24730(14) 0.0417(9) Uani 1 1 d . . .
H9 H 0.7283 0.5905 0.2202 0.050 Uiso 1 1 calc R . .
C10 C 0.67218(11) 0.5528(3) 0.23183(14) 0.0445(10) Uani 1 1 d . . .
H10 H 0.6638 0.5701 0.1937 0.053 Uiso 1 1 calc R . .
C11 C 0.64598(10) 0.5161(3) 0.27152(15) 0.0400(9) Uani 1 1 d . . .
H11 H 0.6197 0.5088 0.2603 0.048 Uiso 1 1 calc R . .
C12 C 0.65722(9) 0.4897(3) 0.32726(13) 0.0276(7) Uani 1 1 d . . .
H12 H 0.6390 0.4652 0.3544 0.033 Uiso 1 1 calc R . .
C13 C 0.73338(8) 0.3256(2) 0.39227(12) 0.0208(6) Uani 1 1 d . . .
H13A H 0.7557 0.3366 0.3666 0.025 Uiso 1 1 calc R . .
H13B H 0.7431 0.2922 0.4281 0.025 Uiso 1 1 calc R . .
C14 C 0.71923(12) 0.0653(3) 0.40721(15) 0.0426(9) Uani 1 1 d . . .
H14A H 0.6924 0.0416 0.4129 0.051 Uiso 1 1 calc R . .
H14B H 0.7274 0.1040 0.4422 0.051 Uiso 1 1 calc R . .
C15 C 0.74496(13) -0.0243(3) 0.39901(17) 0.0494(10) Uani 1 1 d . . .
H15A H 0.7382 -0.0591 0.3626 0.074 Uiso 1 1 calc R . .
H15B H 0.7419 -0.0721 0.4315 0.074 Uiso 1 1 calc R . .
H15C H 0.7718 -0.0010 0.3975 0.074 Uiso 1 1 calc R . .
C16 C 0.67682(13) 0.2304(4) 0.24842(15) 0.0531(12) Uani 1 1 d . . .
H16A H 0.6501 0.2521 0.2570 0.064 Uiso 1 1 calc R . .
H16B H 0.6778 0.1545 0.2492 0.064 Uiso 1 1 calc R . .
C17 C 0.68815(15) 0.2686(4) 0.19040(16) 0.0630(13) Uani 1 1 d . . .
H17A H 0.6851 0.3433 0.1890 0.095 Uiso 1 1 calc R . .
H17B H 0.6717 0.2368 0.1606 0.095 Uiso 1 1 calc R . .
H17C H 0.7151 0.2508 0.1833 0.095 Uiso 1 1 calc R . .
C18 C 0.50467(9) 0.2589(3) 0.60391(14) 0.0306(7) Uani 1 1 d . . .
C19 C 0.48214(11) 0.3283(3) 0.57327(17) 0.0428(9) Uani 1 1 d . . .
H19 H 0.4895 0.3487 0.5354 0.051 Uiso 1 1 calc R . .
C20 C 0.44870(11) 0.3684(3) 0.5977(2) 0.0523(11) Uani 1 1 d . . .
H20 H 0.4330 0.4153 0.5764 0.063 Uiso 1 1 calc R . .
C21 C 0.43871(12) 0.3390(4) 0.6531(2) 0.0595(13) Uani 1 1 d . . .
H21 H 0.4158 0.3651 0.6699 0.071 Uiso 1 1 calc R . .
C22 C 0.46136(12) 0.2730(4) 0.68377(18) 0.0560(12) Uani 1 1 d . . .
H22 H 0.4545 0.2552 0.7223 0.067 Uiso 1 1 calc R . .
C23 C 0.49416(10) 0.2311(3) 0.65975(15) 0.0420(9) Uani 1 1 d . . .
H23 H 0.5094 0.1837 0.6813 0.050 Uiso 1 1 calc R . .
C24 C 0.56441(9) 0.0977(3) 0.60618(12) 0.0272(7) Uani 1 1 d . . .
C25 C 0.53856(10) 0.0189(3) 0.61673(14) 0.0356(8) Uani 1 1 d . . .
H25 H 0.5120 0.0282 0.6077 0.043 Uiso 1 1 calc R . .
C26 C 0.55093(13) -0.0725(3) 0.64016(18) 0.0501(10) Uani 1 1 d . . .
H26 H 0.5332 -0.1265 0.6472 0.060 Uiso 1 1 calc R . .
C27 C 0.58978(13) -0.0846(4) 0.65340(18) 0.0545(11) Uani 1 1 d . . .
H27 H 0.5984 -0.1472 0.6702 0.065 Uiso 1 1 calc R . .
C28 C 0.61590(11) -0.0080(3) 0.64274(16) 0.0443(9) Uani 1 1 d . . .
H28 H 0.6424 -0.0177 0.6520 0.053 Uiso 1 1 calc R . .
C29 C 0.60347(10) 0.0833(3) 0.61855(14) 0.0343(8) Uani 1 1 d . . .
H29 H 0.6215 0.1361 0.6104 0.041 Uiso 1 1 calc R . .
C30 C 0.53129(9) 0.1680(3) 0.49901(13) 0.0286(7) Uani 1 1 d . . .
H30A H 0.5079 0.1260 0.5052 0.034 Uiso 1 1 calc R . .
H30B H 0.5236 0.2282 0.4754 0.034 Uiso 1 1 calc R . .
C31 C 0.5644(2) 0.1827(7) 0.3530(4) 0.0445(12) Uani 0.50 1 d P A 1
H31A H 0.5595 0.2516 0.3694 0.053 Uiso 0.50 1 calc PR A 1
H31B H 0.5926 0.1753 0.3479 0.053 Uiso 0.50 1 calc PR A 1
C32 C 0.5451(3) 0.1743(9) 0.2963(4) 0.0552(12) Uani 0.50 1 d P A 1
H32A H 0.5407 0.1018 0.2871 0.083 Uiso 0.50 1 calc PR A 1
H32B H 0.5614 0.2052 0.2665 0.083 Uiso 0.50 1 calc PR A 1
H32C H 0.5203 0.2103 0.2975 0.083 Uiso 0.50 1 calc PR A 1
C33 C 0.5788(3) -0.1105(9) 0.4538(4) 0.0445(12) Uani 0.50 1 d P A 1
H33A H 0.6047 -0.0863 0.4427 0.053 Uiso 0.50 1 calc PR A 1
H33B H 0.5667 -0.1447 0.4199 0.053 Uiso 0.50 1 calc PR A 1
C34 C 0.5818(3) -0.1865(8) 0.5061(3) 0.0552(12) Uani 0.50 1 d P A 1
H34A H 0.5950 -0.1528 0.5386 0.083 Uiso 0.50 1 calc PR A 1
H34B H 0.5963 -0.2474 0.4944 0.083 Uiso 0.50 1 calc PR A 1
H34C H 0.5558 -0.2069 0.5179 0.083 Uiso 0.50 1 calc PR A 1
C31B C 0.5712(2) 0.1286(7) 0.3482(4) 0.0445(12) Uani 0.50 1 d P A 2
H31C H 0.5927 0.0790 0.3460 0.053 Uiso 0.50 1 calc PR A 2
H31D H 0.5827 0.1967 0.3560 0.053 Uiso 0.50 1 calc PR A 2
C32B C 0.5548(3) 0.1331(8) 0.2949(4) 0.0552(12) Uani 0.50 1 d P A 2
H32D H 0.5267 0.1301 0.2983 0.083 Uiso 0.50 1 calc PR A 2
H32E H 0.5637 0.0750 0.2715 0.083 Uiso 0.50 1 calc PR A 2
H32F H 0.5622 0.1975 0.2760 0.083 Uiso 0.50 1 calc PR A 2
C33B C 0.5778(3) -0.1029(9) 0.4796(4) 0.0445(12) Uani 0.50 1 d P A 2
H33C H 0.5957 -0.0909 0.5127 0.053 Uiso 0.50 1 calc PR A 2
H33D H 0.5621 -0.1640 0.4889 0.053 Uiso 0.50 1 calc PR A 2
C34B C 0.5988(3) -0.1235(8) 0.4317(4) 0.0552(12) Uani 0.50 1 d P A 2
H34D H 0.5816 -0.1289 0.3979 0.083 Uiso 0.50 1 calc PR A 2
H34E H 0.6126 -0.1884 0.4371 0.083 Uiso 0.50 1 calc PR A 2
H34F H 0.6174 -0.0680 0.4255 0.083 Uiso 0.50 1 calc PR A 2
C35 C 0.65582(14) 0.8360(4) 0.2760(2) 0.0649(14) Uani 1 1 d . . .
H35 H 0.6405 0.7931 0.2481 0.078 Uiso 1 1 calc R . .
O1 O 0.66142(6) 0.23725(18) 0.38073(9) 0.0289(5) Uani 1 1 d . A .
O2 O 0.72096(7) 0.13153(18) 0.35660(9) 0.0309(5) Uani 1 1 d . . .
O3 O 0.70329(6) 0.27226(18) 0.29157(8) 0.0297(5) Uani 1 1 d . . .
O4 O 0.60604(6) 0.11781(18) 0.46737(9) 0.0280(5) Uani 1 1 d . A .
O5 O 0.55082(7) 0.1040(3) 0.39366(10) 0.0518(8) Uani 1 1 d . . .
O6 O 0.55360(7) -0.0189(2) 0.47414(11) 0.0395(6) Uani 1 1 d . . .
P1 P 0.71356(2) 0.45178(6) 0.41184(3) 0.01820(16) Uani 1 1 d . . .
P2 P 0.70067(2) 0.23905(6) 0.35663(3) 0.02294(17) Uani 1 1 d . . .
P3 P 0.54861(2) 0.21424(7) 0.57007(3) 0.02443(18) Uani 1 1 d . . .
P4 P 0.56498(2) 0.09325(7) 0.45804(3) 0.02724(19) Uani 1 1 d . A .
Cl1 Cl 0.65681(2) 0.61654(6) 0.45844(3) 0.02921(17) Uani 1 1 d . . .
Cl2 Cl 0.68982(2) 0.28878(6) 0.51631(3) 0.02623(17) Uani 1 1 d . A .
Cl3 Cl 0.63767(2) 0.47581(7) 0.57479(3) 0.03131(19) Uani 1 1 d . . .
Cl4 Cl 0.59108(2) 0.32401(7) 0.66810(3) 0.0356(2) Uani 1 1 d . . .
Cl5 Cl 0.58640(2) 0.36252(6) 0.46916(3) 0.02652(17) Uani 1 1 d . A .
Cl6 Cl 0.66331(3) 0.76638(9) 0.33993(5) 0.0598(3) Uani 1 1 d . . .
Cl7 Cl 0.62982(8) 0.94734(18) 0.29163(10) 0.1552(11) Uani 1 1 d . . .
Cl8 Cl 0.69939(5) 0.86904(17) 0.24419(7) 0.1061(6) Uani 1 1 d . . .
Pd1 Pd 0.673934(6) 0.454848(17) 0.487152(8) 0.01892(7) Uani 1 1 d . A .
Pd2 Pd 0.591707(6) 0.339768(19) 0.568662(9) 0.02260(8) Uani 1 1 d . A .
Li1 Li 0.63697(15) 0.2349(4) 0.4532(2) 0.0282(12) Uani 1 1 d . . .

loop_
_atom_site_aniso_label
_atom_site_aniso_U_11
_atom_site_aniso_U_22
_atom_site_aniso_U_33
_atom_site_aniso_U_23
_atom_site_aniso_U_13
_atom_site_aniso_U_12
C1 0.0204(14) 0.0231(16) 0.0179(13) 0.0004(11) 0.0020(10) 0.0012(12)
C2 0.0224(15) 0.0230(17) 0.0283(15) -0.0006(12) -0.0019(12) 0.0023(13)
C3 0.0265(16) 0.0228(18) 0.0397(18) -0.0019(14) 0.0016(13) -0.0012(14)
C4 0.0244(16) 0.032(2) 0.0355(17) -0.0085(14) -0.0042(13) -0.0078(14)
C5 0.0214(16) 0.034(2) 0.0384(18) -0.0006(14) -0.0050(13) 0.0022(14)
C6 0.0221(15) 0.0240(17) 0.0280(15) 0.0012(12) -0.0009(12) 0.0014(13)
C7 0.0230(15) 0.0227(17) 0.0214(14) -0.0012(12) -0.0015(11) 0.0053(13)
C8 0.0270(17) 0.037(2) 0.0250(16) 0.0017(13) 0.0012(12) 0.0038(15)
C9 0.049(2) 0.053(3) 0.0235(17) 0.0096(15) 0.0090(15) 0.0118(19)
C10 0.050(2) 0.061(3) 0.0219(17) -0.0016(16) -0.0081(15) 0.024(2)
C11 0.0313(18) 0.053(3) 0.0354(18) -0.0098(17) -0.0139(14) 0.0139(18)
C12 0.0227(15) 0.0308(19) 0.0292(16) -0.0018(13) -0.0029(12) 0.0055(14)
C13 0.0166(14) 0.0236(17) 0.0222(14) 0.0009(11) 0.0002(11) 0.0006(12)
C14 0.056(2) 0.036(2) 0.0364(19) 0.0056(16) 0.0093(17) 0.0033(19)
C15 0.063(3) 0.042(2) 0.044(2) 0.0004(18) 0.0003(18) 0.016(2)
C16 0.063(3) 0.070(3) 0.0255(18) -0.0058(18) -0.0071(17) -0.027(2)
C17 0.082(3) 0.081(4) 0.0263(19) -0.004(2) -0.0006(19) -0.021(3)
C18 0.0217(15) 0.032(2) 0.0387(18) -0.0063(14) 0.0039(13) -0.0033(14)
C19 0.033(2) 0.039(2) 0.056(2) 0.0026(18) 0.0082(17) 0.0037(17)
C20 0.031(2) 0.041(3) 0.085(3) -0.008(2) 0.000(2) 0.0067(19)
C21 0.030(2) 0.070(3) 0.079(3) -0.035(3) 0.012(2) 0.002(2)
C22 0.041(2) 0.085(4) 0.043(2) -0.019(2) 0.0129(17) -0.001(2)
C23 0.0317(19) 0.060(3) 0.0340(18) -0.0098(17) 0.0052(14) 0.0035(18)
C24 0.0259(16) 0.034(2) 0.0214(14) 0.0007(13) 0.0006(11) -0.0008(14)
C25 0.0310(18) 0.040(2) 0.0359(18) 0.0044(15) 0.0008(14) -0.0032(16)
C26 0.054(3) 0.042(3) 0.054(2) 0.0171(19) 0.0083(19) -0.006(2)
C27 0.065(3) 0.048(3) 0.051(2) 0.013(2) 0.000(2) 0.021(2)
C28 0.038(2) 0.050(3) 0.045(2) 0.0046(18) -0.0047(16) 0.011(2)
C29 0.0288(17) 0.042(2) 0.0319(17) -0.0017(15) -0.0001(13) 0.0011(16)
C30 0.0212(15) 0.037(2) 0.0270(16) 0.0008(13) -0.0022(12) -0.0020(14)
C31 0.0367(19) 0.050(3) 0.047(3) 0.011(4) -0.004(2) -0.009(2)
C32 0.057(3) 0.061(4) 0.048(2) 0.004(2) 0.002(2) 0.022(2)
C33 0.0367(19) 0.050(3) 0.047(3) 0.011(4) -0.004(2) -0.009(2)
C34 0.057(3) 0.061(4) 0.048(2) 0.004(2) 0.002(2) 0.022(2)
C31B 0.0367(19) 0.050(3) 0.047(3) 0.011(4) -0.004(2) -0.009(2)
C32B 0.057(3) 0.061(4) 0.048(2) 0.004(2) 0.002(2) 0.022(2)
C33B 0.0367(19) 0.050(3) 0.047(3) 0.011(4) -0.004(2) -0.009(2)
C34B 0.057(3) 0.061(4) 0.048(2) 0.004(2) 0.002(2) 0.022(2)
C35 0.065(3) 0.071(4) 0.058(3) 0.024(2) -0.006(2) -0.016(3)
O1 0.0244(11) 0.0354(14) 0.0270(11) -0.0038(9) 0.0030(8) -0.0054(10)
O2 0.0406(13) 0.0244(13) 0.0279(11) -0.0039(9) 0.0103(9) 0.0021(11)
O3 0.0338(12) 0.0358(14) 0.0194(10) -0.0015(9) -0.0005(8) -0.0061(11)
O4 0.0226(11) 0.0260(13) 0.0353(11) 0.0009(9) 0.0003(9) -0.0055(10)
O5 0.0353(14) 0.094(3) 0.0256(12) 0.0024(13) -0.0040(10) -0.0200(15)
O6 0.0328(13) 0.0328(15) 0.0530(15) -0.0104(12) 0.0112(11) -0.0126(12)
P1 0.0172(4) 0.0196(4) 0.0178(3) 0.0009(3) -0.0005(3) 0.0002(3)
P2 0.0247(4) 0.0232(4) 0.0210(4) -0.0029(3) 0.0032(3) -0.0018(3)
P3 0.0187(4) 0.0315(5) 0.0231(4) -0.0002(3) 0.0011(3) -0.0033(3)
P4 0.0229(4) 0.0345(5) 0.0242(4) -0.0018(3) 0.0000(3) -0.0086(4)
Cl1 0.0320(4) 0.0213(4) 0.0344(4) 0.0019(3) 0.0068(3) 0.0054(3)
Cl2 0.0288(4) 0.0233(4) 0.0264(4) 0.0047(3) -0.0034(3) -0.0003(3)
Cl3 0.0332(4) 0.0361(5) 0.0248(4) -0.0087(3) 0.0089(3) -0.0119(4)
Cl4 0.0382(5) 0.0481(6) 0.0206(4) -0.0025(3) 0.0002(3) -0.0144(4)
Cl5 0.0281(4) 0.0293(4) 0.0221(3) 0.0011(3) -0.0004(3) -0.0003(3)
Cl6 0.0664(7) 0.0529(7) 0.0601(6) 0.0189(5) 0.0010(5) 0.0042(6)
Cl7 0.191(2) 0.1326(19) 0.1426(17) 0.0901(15) 0.0430(16) 0.0865(18)
Cl8 0.1008(12) 0.1413(17) 0.0767(9) 0.0180(9) 0.0244(8) -0.0467(12)
Pd1 0.01877(12) 0.01974(14) 0.01826(12) -0.00053(8) 0.00098(8) -0.00141(9)
Pd2 0.01958(13) 0.02880(15) 0.01945(13) -0.00204(9) 0.00126(9) -0.00331(10)
Li1 0.026(3) 0.031(3) 0.028(3) -0.004(2) 0.007(2) -0.005(2)

loop_
_atom_type_symbol
_atom_type_description
_atom_type_scat_dispersion_real
_atom_type_scat_dispersion_imag
_atom_type_scat_source
C C 0.0033 0.0016 'International Tables Vol C Tables 4.2.6.8 and 6.1.1.4'
H H 0.0000 0.0000 'International Tables Vol C Tables 4.2.6.8 and 6.1.1.4'
O O 0.0106 0.0060 'International Tables Vol C Tables 4.2.6.8 and 6.1.1.4'
P P 0.1023 0.0942 'International Tables Vol C Tables 4.2.6.8 and 6.1.1.4'
Cl Cl 0.1484 0.1585 'International Tables Vol C Tables 4.2.6.8 and 6.1.1.4'
Pd Pd -0.9988 1.0072 'International Tables Vol C Tables 4.2.6.8 and 6.1.1.4'
Li Li -0.0003 0.0001 'International Tables Vol C Tables 4.2.6.8 and 6.1.1.4'

loop_
_geom_angle_atom_site_label_1
_geom_angle_atom_site_label_2
_geom_angle_atom_site_label_3
_geom_angle
_geom_angle_site_symmetry_1
_geom_angle_site_symmetry_3
_geom_angle_publ_flag
C6 C1 C2 119.4(3) . . ?
C6 C1 P1 121.3(2) . . ?
C2 C1 P1 119.1(2) . . ?
C3 C2 C1 119.5(3) . . ?
C3 C2 H2 120.2 . . ?
C1 C2 H2 120.2 . . ?
C4 C3 C2 120.7(3) . . ?
C4 C3 H3 119.6 . . ?
C2 C3 H3 119.6 . . ?
C3 C4 C5 120.0(3) . . ?
C3 C4 H4 120.0 . . ?
C5 C4 H4 120.0 . . ?
C4 C5 C6 119.6(3) . . ?
C4 C5 H5 120.2 . . ?
C6 C5 H5 120.2 . . ?
C1 C6 C5 120.7(3) . . ?
C1 C6 H6 119.6 . . ?
C5 C6 H6 119.6 . . ?
C8 C7 C12 119.6(3) . . ?
C8 C7 P1 119.9(2) . . ?
C12 C7 P1 120.2(2) . . ?
C9 C8 C7 121.1(3) . . ?
C9 C8 H8 119.5 . . ?
C7 C8 H8 119.5 . . ?
C10 C9 C8 119.3(3) . . ?
C10 C9 H9 120.3 . . ?
C8 C9 H9 120.3 . . ?
C9 C10 C11 120.2(3) . . ?
C9 C10 H10 119.9 . . ?
C11 C10 H10 119.9 . . ?
C10 C11 C12 121.3(3) . . ?
C10 C11 H11 119.3 . . ?
C12 C11 H11 119.3 . . ?
C11 C12 C7 118.4(3) . . ?
C11 C12 H12 120.8 . . ?
C7 C12 H12 120.8 . . ?
P2 C13 P1 115.96(15) . . ?
P2 C13 H13A 108.3 . . ?
P1 C13 H13A 108.3 . . ?
P2 C13 H13B 108.3 . . ?
P1 C13 H13B 108.3 . . ?
H13A C13 H13B 107.4 . . ?
O2 C14 C15 109.6(3) . . ?
O2 C14 H14A 109.7 . . ?
C15 C14 H14A 109.7 . . ?
O2 C14 H14B 109.7 . . ?
C15 C14 H14B 109.7 . . ?
H14A C14 H14B 108.2 . . ?
C14 C15 H15A 109.5 . . ?
C14 C15 H15B 109.5 . . ?
H15A C15 H15B 109.5 . . ?
C14 C15 H15C 109.5 . . ?
H15A C15 H15C 109.5 . . ?
H15B C15 H15C 109.5 . . ?
O3 C16 C17 108.6(3) . . ?
O3 C16 H16A 110.0 . . ?
C17 C16 H16A 110.0 . . ?
O3 C16 H16B 110.0 . . ?
C17 C16 H16B 110.0 . . ?
H16A C16 H16B 108.3 . . ?
C16 C17 H17A 109.5 . . ?
C16 C17 H17B 109.5 . . ?
H17A C17 H17B 109.5 . . ?
C16 C17 H17C 109.5 . . ?
H17A C17 H17C 109.5 . . ?
H17B C17 H17C 109.5 . . ?
C19 C18 C23 119.4(3) . . ?
C19 C18 P3 117.6(3) . . ?
C23 C18 P3 122.9(3) . . ?
C18 C19 C20 120.4(4) . . ?
C18 C19 H19 119.8 . . ?
C20 C19 H19 119.8 . . ?
C21 C20 C19 119.1(4) . . ?
C21 C20 H20 120.5 . . ?
C19 C20 H20 120.5 . . ?
C22 C21 C20 120.5(4) . . ?
C22 C21 H21 119.8 . . ?
C20 C21 H21 119.8 . . ?
C21 C22 C23 121.0(4) . . ?
C21 C22 H22 119.5 . . ?
C23 C22 H22 119.5 . . ?
C22 C23 C18 119.5(4) . . ?
C22 C23 H23 120.2 . . ?
C18 C23 H23 120.2 . . ?
C25 C24 C29 119.6(3) . . ?
C25 C24 P3 120.5(2) . . ?
C29 C24 P3 119.7(3) . . ?
C26 C25 C24 120.7(3) . . ?
C26 C25 H25 119.7 . . ?
C24 C25 H25 119.7 . . ?
C25 C26 C27 118.9(4) . . ?
C25 C26 H26 120.5 . . ?
C27 C26 H26 120.5 . . ?
C28 C27 C26 121.3(4) . . ?
C28 C27 H27 119.3 . . ?
C26 C27 H27 119.3 . . ?
C27 C28 C29 119.6(4) . . ?
C27 C28 H28 120.2 . . ?
C29 C28 H28 120.2 . . ?
C28 C29 C24 119.8(4) . . ?
C28 C29 H29 120.1 . . ?
C24 C29 H29 120.1 . . ?
P4 C30 P3 115.87(17) . . ?
P4 C30 H30A 108.3 . . ?
P3 C30 H30A 108.3 . . ?
P4 C30 H30B 108.3 . . ?
P3 C30 H30B 108.3 . . ?
H30A C30 H30B 107.4 . . ?
C32 C31 O5 111.7(7) . . ?
C32 C31 H31A 109.3 . . ?
O5 C31 H31A 109.3 . . ?
C32 C31 H31B 109.3 . . ?
O5 C31 H31B 109.3 . . ?
H31A C31 H31B 107.9 . . ?
O6 C33 C34 106.7(7) . . ?
O6 C33 H33A 110.4 . . ?
C34 C33 H33A 110.4 . . ?
O6 C33 H33B 110.4 . . ?
C34 C33 H33B 110.4 . . ?
H33A C33 H33B 108.6 . . ?
O5 C31B C32B 121.0(8) . . ?
O5 C31B H31C 107.1 . . ?
C32B C31B H31C 107.1 . . ?
O5 C31B H31D 107.1 . . ?
C32B C31B H31D 107.1 . . ?
H31C C31B H31D 106.8 . . ?
C31B C32B H32D 109.5 . . ?
C31B C32B H32E 109.5 . . ?
H32D C32B H32E 109.5 . . ?
C31B C32B H32F 109.5 . . ?
H32D C32B H32F 109.5 . . ?
H32E C32B H32F 109.5 . . ?
C34B C33B O6 114.4(8) . . ?
C34B C33B H33C 108.7 . . ?
O6 C33B H33C 108.7 . . ?
C34B C33B H33D 108.7 . . ?
O6 C33B H33D 108.7 . . ?
H33C C33B H33D 107.6 . . ?
C33B C34B H34D 109.5 . . ?
C33B C34B H34E 109.5 . . ?
H34D C34B H34E 109.5 . . ?
C33B C34B H34F 109.5 . . ?
H34D C34B H34F 109.5 . . ?
H34E C34B H34F 109.5 . . ?
Cl8 C35 Cl6 111.2(3) . . ?
Cl8 C35 Cl7 109.5(3) . . ?
Cl6 C35 Cl7 109.3(3) . . ?
Cl8 C35 H35 109.0 . . ?
Cl6 C35 H35 109.0 . . ?
Cl7 C35 H35 109.0 . . ?
P2 O1 Li1 139.5(2) . . ?
C14 O2 P2 120.6(2) . . ?
C16 O3 P2 120.7(2) . . ?
P4 O4 Li1 134.3(2) . . ?
C31B O5 P4 127.9(4) . . ?
C31 O5 P4 124.6(4) . . ?
C33B O6 P4 127.4(4) . . ?
C33 O6 P4 120.2(4) . . ?
C7 P1 C1 106.49(14) . . ?
C7 P1 C13 102.48(13) . . ?
C1 P1 C13 103.74(13) . . ?
C7 P1 Pd1 118.55(10) . . ?
C1 P1 Pd1 107.99(9) . . ?
C13 P1 Pd1 116.26(10) . . ?
O1 P2 O3 115.30(13) . . ?
O1 P2 O2 113.69(13) . . ?
O3 P2 O2 102.50(12) . . ?
O1 P2 C13 114.83(13) . . ?
O3 P2 C13 102.86(13) . . ?
O2 P2 C13 106.27(14) . . ?
C24 P3 C18 108.84(15) . . ?
C24 P3 C30 103.23(15) . . ?
C18 P3 C30 102.63(15) . . ?
C24 P3 Pd2 115.06(11) . . ?
C18 P3 Pd2 109.83(12) . . ?
C30 P3 Pd2 116.30(11) . . ?
O4 P4 O6 114.55(14) . . ?
O4 P4 O5 114.41(13) . . ?
O6 P4 O5 103.38(16) . . ?
O4 P4 C30 116.02(14) . . ?
O6 P4 C30 102.43(15) . . ?
O5 P4 C30 104.46(16) . . ?
O6 P4 Li1 140.38(15) . . ?
O5 P4 Li1 99.11(14) . . ?
C30 P4 Li1 102.94(15) . . ?
Pd1 Cl2 Li1 85.46(14) . . ?
Pd2 Cl3 Pd1 102.74(3) . . ?
Pd2 Cl5 Li1 90.64(12) . . ?
P1 Pd1 Cl1 87.23(3) . . ?
P1 Pd1 Cl2 93.55(3) . . ?
Cl1 Pd1 Cl2 178.60(3) . . ?
P1 Pd1 Cl3 171.57(3) . . ?
Cl1 Pd1 Cl3 90.10(3) . . ?
Cl2 Pd1 Cl3 89.29(3) . . ?
P1 Pd1 Li1 92.42(9) . . ?
Cl1 Pd1 Li1 130.24(10) . . ?
Cl2 Pd1 Li1 48.59(10) . . ?
Cl3 Pd1 Li1 95.40(9) . . ?
P3 Pd2 Cl4 84.65(3) . . ?
P3 Pd2 Cl5 93.54(3) . . ?
Cl4 Pd2 Cl5 174.43(3) . . ?
P3 Pd2 Cl3 175.74(3) . . ?
Cl4 Pd2 Cl3 91.15(3) . . ?
Cl5 Pd2 Cl3 90.59(3) . . ?
P3 Pd2 Li1 91.82(9) . . ?
Cl4 Pd2 Li1 138.97(10) . . ?
Cl5 Pd2 Li1 46.23(10) . . ?
Cl3 Pd2 Li1 91.80(9) . . ?
O1 Li1 O4 115.2(3) . . ?
O1 Li1 Cl2 100.5(2) . . ?
O4 Li1 Cl2 123.7(3) . . ?
O1 Li1 Cl5 116.9(3) . . ?
O4 Li1 Cl5 96.5(2) . . ?
Cl2 Li1 Cl5 104.6(2) . . ?
O1 Li1 P4 114.2(2) . . ?
O4 Li1 P4 19.85(10) . . ?
Cl2 Li1 P4 138.7(2) . . ?
Cl5 Li1 P4 79.66(14) . . ?
O1 Li1 Pd1 91.1(2) . . ?
O4 Li1 Pd1 153.7(2) . . ?
Cl2 Li1 Pd1 45.94(9) . . ?
Cl5 Li1 Pd1 69.19(14) . . ?
P4 Li1 Pd1 146.60(18) . . ?
O1 Li1 Pd2 155.0(3) . . ?
O4 Li1 Pd2 85.54(17) . . ?
Cl2 Li1 Pd2 76.54(13) . . ?
Cl5 Li1 Pd2 43.13(8) . . ?
P4 Li1 Pd2 80.38(11) . . ?
Pd1 Li1 Pd2 68.82(10) . . ?

loop_
_geom_bond_atom_site_label_1
_geom_bond_atom_site_label_2
_geom_bond_distance
_geom_bond_site_symmetry_2
_geom_bond_publ_flag
C1 C6 1.390(4) . ?
C1 C2 1.398(4) . ?
C1 P1 1.815(3) . ?
C2 C3 1.393(4) . ?
C2 H2 0.9500 . ?
C3 C4 1.381(5) . ?
C3 H3 0.9500 . ?
C4 C5 1.387(5) . ?
C4 H4 0.9500 . ?
C5 C6 1.391(4) . ?
C5 H5 0.9500 . ?
C6 H6 0.9500 . ?
C7 C8 1.385(4) . ?
C7 C12 1.404(4) . ?
C7 P1 1.807(3) . ?
C8 C9 1.381(5) . ?
C8 H8 0.9500 . ?
C9 C10 1.374(5) . ?
C9 H9 0.9500 . ?
C10 C11 1.381(6) . ?
C10 H10 0.9500 . ?
C11 C12 1.382(5) . ?
C11 H11 0.9500 . ?
C12 H12 0.9500 . ?
C13 P2 1.793(3) . ?
C13 P1 1.840(3) . ?
C13 H13A 0.9900 . ?
C13 H13B 0.9900 . ?
C14 O2 1.452(4) . ?
C14 C15 1.484(5) . ?
C14 H14A 0.9900 . ?
C14 H14B 0.9900 . ?
C15 H15A 0.9800 . ?
C15 H15B 0.9800 . ?
C15 H15C 0.9800 . ?
C16 O3 1.453(4) . ?
C16 C17 1.483(5) . ?
C16 H16A 0.9900 . ?
C16 H16B 0.9900 . ?
C17 H17A 0.9800 . ?
C17 H17B 0.9800 . ?
C17 H17C 0.9800 . ?
C18 C19 1.384(5) . ?
C18 C23 1.389(5) . ?
C18 P3 1.815(3) . ?
C19 C20 1.395(5) . ?
C19 H19 0.9500 . ?
C20 C21 1.381(7) . ?
C20 H20 0.9500 . ?
C21 C22 1.359(7) . ?
C21 H21 0.9500 . ?
C22 C23 1.382(5) . ?
C22 H22 0.9500 . ?
C23 H23 0.9500 . ?
C24 C25 1.386(5) . ?
C24 C29 1.395(4) . ?
C24 P3 1.814(3) . ?
C25 C26 1.375(6) . ?
C25 H25 0.9500 . ?
C26 C27 1.388(6) . ?
C26 H26 0.9500 . ?
C27 C28 1.372(6) . ?
C27 H27 0.9500 . ?
C28 C29 1.381(5) . ?
C28 H28 0.9500 . ?
C29 H29 0.9500 . ?
C30 P4 1.797(3) . ?
C30 P3 1.840(3) . ?
C30 H30A 0.9900 . ?
C30 H30B 0.9900 . ?
C31 C32 1.465(13) . ?
C31 O5 1.470(9) . ?
C31 H31A 0.9900 . ?
C31 H31B 0.9900 . ?
C32 H32A 0.9800 . ?
C32 H32B 0.9800 . ?
C32 H32C 0.9800 . ?
C33 O6 1.554(12) . ?
C33 C34 1.561(12) . ?
C33 H33A 0.9900 . ?
C33 H33B 0.9900 . ?
C34 H34A 0.9800 . ?
C34 H34B 0.9800 . ?
C34 H34C 0.9800 . ?
C31B O5 1.309(9) . ?
C31B C32B 1.349(13) . ?
C31B H31C 0.9900 . ?
C31B H31D 0.9900 . ?
C32B H32D 0.9800 . ?
C32B H32E 0.9800 . ?
C32B H32F 0.9800 . ?
C33B C34B 1.355(12) . ?
C33B O6 1.385(12) . ?
C33B H33C 0.9900 . ?
C33B H33D 0.9900 . ?
C34B H34D 0.9800 . ?
C34B H34E 0.9800 . ?
C34B H34F 0.9800 . ?
C35 Cl8 1.741(5) . ?
C35 Cl6 1.747(4) . ?
C35 Cl7 1.747(6) . ?
C35 H35 1.0000 . ?
O1 P2 1.476(2) . ?
O1 Li1 1.882(5) . ?
O2 P2 1.568(2) . ?
O3 P2 1.564(2) . ?
O4 P4 1.474(2) . ?
O4 Li1 1.895(6) . ?
O5 P4 1.564(2) . ?
O6 P4 1.559(3) . ?
P1 Pd1 2.2248(7) . ?
P3 Pd2 2.2164(9) . ?
P4 Li1 3.108(5) . ?
Cl1 Pd1 2.2849(8) . ?
Cl2 Pd1 2.3301(8) . ?
Cl2 Li1 2.432(5) . ?
Cl3 Pd2 2.3876(8) . ?
Cl3 Pd1 2.4051(7) . ?
Cl4 Pd2 2.3007(7) . ?
Cl5 Pd2 2.3172(7) . ?
Cl5 Li1 2.448(6) . ?
Pd1 Li1 3.232(6) . ?
Pd2 Li1 3.389(5) . ?

loop_
_geom_torsion_atom_site_label_1
_geom_torsion_atom_site_label_2
_geom_torsion_atom_site_label_3
_geom_torsion_atom_site_label_4
_geom_torsion
_geom_torsion_site_symmetry_1
_geom_torsion_site_symmetry_2
_geom_torsion_site_symmetry_3
_geom_torsion_site_symmetry_4
_geom_torsion_publ_flag
C6 C1 C2 C3 -0.3(4) . . . . ?
P1 C1 C2 C3 174.2(2) . . . . ?
C1 C2 C3 C4 -0.9(5) . . . . ?
C2 C3 C4 C5 1.6(5) . . . . ?
C3 C4 C5 C6 -1.1(5) . . . . ?
C2 C1 C6 C5 0.9(4) . . . . ?
P1 C1 C6 C5 -173.6(2) . . . . ?
C4 C5 C6 C1 -0.2(5) . . . . ?
C12 C7 C8 C9 -0.2(5) . . . . ?
P1 C7 C8 C9 173.1(3) . . . . ?
C7 C8 C9 C10 -0.8(6) . . . . ?
C8 C9 C10 C11 1.0(6) . . . . ?
C9 C10 C11 C12 -0.3(6) . . . . ?
C10 C11 C12 C7 -0.7(5) . . . . ?
C8 C7 C12 C11 0.9(5) . . . . ?
P1 C7 C12 C11 -172.3(3) . . . . ?
C23 C18 C19 C20 -1.4(6) . . . . ?
P3 C18 C19 C20 -177.7(3) . . . . ?
C18 C19 C20 C21 0.9(6) . . . . ?
C19 C20 C21 C22 0.8(7) . . . . ?
C20 C21 C22 C23 -2.1(7) . . . . ?
C21 C22 C23 C18 1.6(7) . . . . ?
C19 C18 C23 C22 0.2(6) . . . . ?
P3 C18 C23 C22 176.3(3) . . . . ?
C29 C24 C25 C26 1.1(5) . . . . ?
P3 C24 C25 C26 175.2(3) . . . . ?
C24 C25 C26 C27 0.3(6) . . . . ?
C25 C26 C27 C28 -1.0(6) . . . . ?
C26 C27 C28 C29 0.2(6) . . . . ?
C27 C28 C29 C24 1.2(6) . . . . ?
C25 C24 C29 C28 -1.9(5) . . . . ?
P3 C24 C29 C28 -176.0(3) . . . . ?
C15 C14 O2 P2 -172.2(3) . . . . ?
C17 C16 O3 P2 -175.3(3) . . . . ?
C32B C31B O5 C31 -85.5(14) . . . . ?
C32B C31B O5 P4 178.9(7) . . . . ?
C32 C31 O5 C31B 73.9(13) . . . . ?
C32 C31 O5 P4 -178.7(5) . . . . ?
C34B C33B O6 C33 22.8(12) . . . . ?
C34B C33B O6 P4 -56.5(10) . . . . ?
C34 C33 O6 C33B 22.9(13) . . . . ?
C34 C33 O6 P4 138.3(5) . . . . ?
C8 C7 P1 C1 32.6(3) . . . . ?
C12 C7 P1 C1 -154.2(3) . . . . ?
C8 C7 P1 C13 -76.0(3) . . . . ?
C12 C7 P1 C13 97.2(3) . . . . ?
C8 C7 P1 Pd1 154.5(2) . . . . ?
C12 C7 P1 Pd1 -32.3(3) . . . . ?
C6 C1 P1 C7 -131.1(2) . . . . ?
C2 C1 P1 C7 54.5(3) . . . . ?
C6 C1 P1 C13 -23.4(3) . . . . ?
C2 C1 P1 C13 162.2(2) . . . . ?
C6 C1 P1 Pd1 100.6(2) . . . . ?
C2 C1 P1 Pd1 -73.9(2) . . . . ?
P2 C13 P1 C7 -56.64(19) . . . . ?
P2 C13 P1 C1 -167.34(15) . . . . ?
P2 C13 P1 Pd1 74.29(17) . . . . ?
Li1 O1 P2 O3 -163.0(3) . . . . ?
Li1 O1 P2 O2 79.0(4) . . . . ?
Li1 O1 P2 C13 -43.7(4) . . . . ?
C16 O3 P2 O1 -45.4(3) . . . . ?
C16 O3 P2 O2 78.6(3) . . . . ?
C16 O3 P2 C13 -171.2(3) . . . . ?
C14 O2 P2 O1 -44.6(3) . . . . ?
C14 O2 P2 O3 -169.7(3) . . . . ?
C14 O2 P2 C13 82.7(3) . . . . ?
P1 C13 P2 O1 -41.6(2) . . . . ?
P1 C13 P2 O3 84.47(17) . . . . ?
P1 C13 P2 O2 -168.19(14) . . . . ?
C25 C24 P3 C18 47.7(3) . . . . ?
C29 C24 P3 C18 -138.3(3) . . . . ?
C25 C24 P3 C30 -60.9(3) . . . . ?
C29 C24 P3 C30 113.2(3) . . . . ?
C25 C24 P3 Pd2 171.4(2) . . . . ?
C29 C24 P3 Pd2 -14.6(3) . . . . ?
C19 C18 P3 C24 -162.0(3) . . . . ?
C23 C18 P3 C24 21.8(4) . . . . ?
C19 C18 P3 C30 -53.1(3) . . . . ?
C23 C18 P3 C30 130.7(3) . . . . ?
C19 C18 P3 Pd2 71.2(3) . . . . ?
C23 C18 P3 Pd2 -105.0(3) . . . . ?
P4 C30 P3 C24 -54.5(2) . . . . ?
P4 C30 P3 C18 -167.7(2) . . . . ?
P4 C30 P3 Pd2 72.4(2) . . . . ?
Li1 O4 P4 O6 176.7(3) . . . . ?
Li1 O4 P4 O5 57.6(3) . . . . ?
Li1 O4 P4 C30 -64.2(3) . . . . ?
C33B O6 P4 O4 -20.1(5) . . . . ?
C33 O6 P4 O4 -46.2(4) . . . . ?
C33B O6 P4 O5 105.1(5) . . . . ?
C33 O6 P4 O5 78.9(4) . . . . ?
C33B O6 P4 C30 -146.5(5) . . . . ?
C33 O6 P4 C30 -172.7(4) . . . . ?
C33B O6 P4 Li1 -17.8(6) . . . . ?
C33 O6 P4 Li1 -43.9(5) . . . . ?
C31B O5 P4 O4 2.3(7) . . . . ?
C31 O5 P4 O4 -35.8(6) . . . . ?
C31B O5 P4 O6 -122.9(6) . . . . ?
C31 O5 P4 O6 -161.0(5) . . . . ?
C31B O5 P4 C30 130.2(6) . . . . ?
C31 O5 P4 C30 92.1(5) . . . . ?
C31B O5 P4 Li1 24.2(6) . . . . ?
C31 O5 P4 Li1 -13.9(5) . . . . ?
P3 C30 P4 O4 -30.2(3) . . . . ?
P3 C30 P4 O6 95.4(2) . . . . ?
P3 C30 P4 O5 -157.08(19) . . . . ?
P3 C30 P4 Li1 -53.9(2) . . . . ?
C7 P1 Pd1 Cl1 -43.64(12) . . . . ?
C1 P1 Pd1 Cl1 77.46(11) . . . . ?
C13 P1 Pd1 Cl1 -166.52(10) . . . . ?
C7 P1 Pd1 Cl2 135.20(12) . . . . ?
C1 P1 Pd1 Cl2 -103.70(11) . . . . ?
C13 P1 Pd1 Cl2 12.32(10) . . . . ?
C7 P1 Pd1 Li1 86.55(16) . . . . ?
C1 P1 Pd1 Li1 -152.35(14) . . . . ?
C13 P1 Pd1 Li1 -36.34(14) . . . . ?
Li1 Cl2 Pd1 P1 -90.10(12) . . . . ?
Li1 Cl2 Pd1 Cl3 97.84(12) . . . . ?
Pd2 Cl3 Pd1 Cl1 120.52(4) . . . . ?
Pd2 Cl3 Pd1 Cl2 -58.23(3) . . . . ?
Pd2 Cl3 Pd1 Li1 -9.95(10) . . . . ?
C24 P3 Pd2 Cl4 -57.38(11) . . . . ?
C18 P3 Pd2 Cl4 65.82(12) . . . . ?
C30 P3 Pd2 Cl4 -178.23(13) . . . . ?
C24 P3 Pd2 Cl5 127.91(11) . . . . ?
C18 P3 Pd2 Cl5 -108.89(12) . . . . ?
C30 P3 Pd2 Cl5 7.05(13) . . . . ?
C24 P3 Pd2 Li1 81.66(15) . . . . ?
C18 P3 Pd2 Li1 -155.15(15) . . . . ?
C30 P3 Pd2 Li1 -39.20(16) . . . . ?
Li1 Cl5 Pd2 P3 -89.13(13) . . . . ?
Li1 Cl5 Pd2 Cl3 91.93(13) . . . . ?
Pd1 Cl3 Pd2 Cl4 148.52(4) . . . . ?
Pd1 Cl3 Pd2 Cl5 -36.77(3) . . . . ?
Pd1 Cl3 Pd2 Li1 9.45(10) . . . . ?
P2 O1 Li1 O4 -118.4(3) . . . . ?
P2 O1 Li1 Cl2 16.9(4) . . . . ?
P2 O1 Li1 Cl5 129.3(3) . . . . ?
P2 O1 Li1 P4 -140.2(2) . . . . ?
P2 O1 Li1 Pd1 62.2(4) . . . . ?
P2 O1 Li1 Pd2 97.6(6) . . . . ?
P4 O4 Li1 O1 -91.8(4) . . . . ?
P4 O4 Li1 Cl2 144.4(2) . . . . ?
P4 O4 Li1 Cl5 32.1(3) . . . . ?
P4 O4 Li1 Pd1 86.9(6) . . . . ?
P4 O4 Li1 Pd2 73.9(3) . . . . ?
Pd1 Cl2 Li1 O1 81.2(2) . . . . ?
Pd1 Cl2 Li1 O4 -148.6(3) . . . . ?
Pd1 Cl2 Li1 Cl5 -40.31(15) . . . . ?
Pd1 Cl2 Li1 P4 -131.2(3) . . . . ?
Pd1 Cl2 Li1 Pd2 -73.42(7) . . . . ?
Pd2 Cl5 Li1 O1 -161.0(3) . . . . ?
Pd2 Cl5 Li1 O4 76.35(18) . . . . ?
Pd2 Cl5 Li1 Cl2 -50.98(16) . . . . ?
Pd2 Cl5 Li1 P4 86.92(8) . . . . ?
Pd2 Cl5 Li1 Pd1 -80.81(6) . . . . ?
O4 P4 Li1 O1 97.5(4) . . . . ?
O6 P4 Li1 O1 92.7(3) . . . . ?
O5 P4 Li1 O1 -31.4(3) . . . . ?
C30 P4 Li1 O1 -138.6(3) . . . . ?
O6 P4 Li1 O4 -4.7(4) . . . . ?
O5 P4 Li1 O4 -128.9(3) . . . . ?
C30 P4 Li1 O4 123.9(3) . . . . ?
O4 P4 Li1 Cl2 -47.2(3) . . . . ?
O6 P4 Li1 Cl2 -51.9(4) . . . . ?
O5 P4 Li1 Cl2 -176.1(3) . . . . ?
C30 P4 Li1 Cl2 76.7(3) . . . . ?
O4 P4 Li1 Cl5 -147.6(3) . . . . ?
O6 P4 Li1 Cl5 -152.31(16) . . . . ?
O5 P4 Li1 Cl5 83.54(17) . . . . ?
C30 P4 Li1 Cl5 -23.70(16) . . . . ?
O4 P4 Li1 Pd1 -126.4(5) . . . . ?
O6 P4 Li1 Pd1 -131.1(3) . . . . ?
O5 P4 Li1 Pd1 104.7(3) . . . . ?
C30 P4 Li1 Pd1 -2.5(4) . . . . ?
O4 P4 Li1 Pd2 -103.7(3) . . . . ?
O6 P4 Li1 Pd2 -108.49(19) . . . . ?
O5 P4 Li1 Pd2 127.36(15) . . . . ?
C30 P4 Li1 Pd2 20.12(15) . . . . ?
P1 Pd1 Li1 O1 -10.99(19) . . . . ?
Cl1 Pd1 Li1 O1 77.4(2) . . . . ?
Cl2 Pd1 Li1 O1 -103.6(2) . . . . ?
Cl3 Pd1 Li1 O1 172.14(18) . . . . ?
P1 Pd1 Li1 O4 170.2(6) . . . . ?
Cl1 Pd1 Li1 O4 -101.4(6) . . . . ?
Cl2 Pd1 Li1 O4 77.6(6) . . . . ?
Cl3 Pd1 Li1 O4 -6.7(6) . . . . ?
P1 Pd1 Li1 Cl2 92.60(8) . . . . ?
Cl1 Pd1 Li1 Cl2 -178.98(4) . . . . ?
Cl3 Pd1 Li1 Cl2 -84.26(8) . . . . ?
P1 Pd1 Li1 Cl5 -129.45(9) . . . . ?
Cl1 Pd1 Li1 Cl5 -41.03(16) . . . . ?
Cl2 Pd1 Li1 Cl5 137.95(16) . . . . ?
Cl3 Pd1 Li1 Cl5 53.69(10) . . . . ?
P1 Pd1 Li1 P4 -151.8(3) . . . . ?
Cl1 Pd1 Li1 P4 -63.4(4) . . . . ?
Cl2 Pd1 Li1 P4 115.6(4) . . . . ?
Cl3 Pd1 Li1 P4 31.4(3) . . . . ?
P1 Pd1 Li1 Pd2 -175.82(6) . . . . ?
Cl1 Pd1 Li1 Pd2 -87.40(10) . . . . ?
Cl2 Pd1 Li1 Pd2 91.58(10) . . . . ?
Cl3 Pd1 Li1 Pd2 7.32(8) . . . . ?
P3 Pd2 Li1 O1 136.6(6) . . . . ?
Cl4 Pd2 Li1 O1 -139.5(5) . . . . ?
Cl5 Pd2 Li1 O1 43.4(5) . . . . ?
Cl3 Pd2 Li1 O1 -45.7(6) . . . . ?
P3 Pd2 Li1 O4 -11.27(18) . . . . ?
Cl4 Pd2 Li1 O4 72.7(2) . . . . ?
Cl5 Pd2 Li1 O4 -104.4(2) . . . . ?
Cl3 Pd2 Li1 O4 166.48(17) . . . . ?
P3 Pd2 Li1 Cl2 -137.48(12) . . . . ?
Cl4 Pd2 Li1 Cl2 -53.6(2) . . . . ?
Cl5 Pd2 Li1 Cl2 129.36(19) . . . . ?
Cl3 Pd2 Li1 Cl2 40.27(12) . . . . ?
P3 Pd2 Li1 Cl5 93.15(9) . . . . ?
Cl4 Pd2 Li1 Cl5 177.09(5) . . . . ?
Cl3 Pd2 Li1 Cl5 -89.09(9) . . . . ?
P3 Pd2 Li1 P4 8.05(10) . . . . ?
Cl4 Pd2 Li1 P4 91.98(14) . . . . ?
Cl5 Pd2 Li1 P4 -85.11(12) . . . . ?
Cl3 Pd2 Li1 P4 -174.20(9) . . . . ?
P3 Pd2 Li1 Pd1 174.90(7) . . . . ?
Cl4 Pd2 Li1 Pd1 -101.17(12) . . . . ?
Cl5 Pd2 Li1 Pd1 81.75(11) . . . . ?
Cl3 Pd2 Li1 Pd1 -7.34(8) . . . . ?
